data_4314154
loop_
_publ_author_name
'Mar\'ia Hern\'andez-Molina'
'Catalina Ruiz-P\'erez'
'Trinidad L\'opez'
'Francesc Lloret'
'Miguel Julve'

_publ_section_title
;
 Ferromagnetic Coupling in the Three-Dimensional Malonato-Bridged
 Gadolinium(III) Complex [Gd2(mal)3(H2O)6] (H2mal = Malonic Acid)
;
_journal_name_full 'Inorganic Chemistry'
_journal_page_first 5456
_journal_page_last 5458
_journal_paper_doi 10.1021/ic034175w
_journal_volume 42
_journal_year 2003
_chemical_formula_sum 'C9 H18 Gd2 O18'
_chemical_formula_weight 728.73
_chemical_name_systematic
; 
 ? 
;
_space_group_IT_number 15
_symmetry_cell_setting monoclinic
_symmetry_space_group_name_Hall '-I 2ya'
_symmetry_space_group_name_H-M 'I 1 2/a 1'
_atom_sites_solution_hydrogens geom
_atom_sites_solution_primary direct
_atom_sites_solution_secondary difmap
_audit_creation_method SHELXL-97
_cell_angle_alpha 90.00
_cell_angle_beta 92.925(10)
_cell_angle_gamma 90.00
_cell_formula_units_Z 4
_cell_length_a 11.1064(10)
_cell_length_b 12.2524(10)
_cell_length_c 13.6098(10)
_cell_measurement_temperature 293(2)
_cell_volume 1849.6(3)
_computing_structure_refinement 'SHELXL-97 (Sheldrick, 1997)'
_computing_structure_solution 'SHELXS-97 (Sheldrick, 1990)'
_diffrn_ambient_temperature 293(2)
_diffrn_measured_fraction_theta_full 0.977
_diffrn_measured_fraction_theta_max 0.977
_diffrn_radiation_monochromator graphite
_diffrn_radiation_source 'fine-focus sealed tube'
_diffrn_radiation_type MoK\a
_diffrn_radiation_wavelength 0.71069
_diffrn_reflns_av_R_equivalents 0.0177
_diffrn_reflns_av_sigmaI/netI 0.0209
_diffrn_reflns_limit_h_max 0
_diffrn_reflns_limit_h_min -15
_diffrn_reflns_limit_k_max 17
_diffrn_reflns_limit_k_min -3
_diffrn_reflns_limit_l_max 19
_diffrn_reflns_limit_l_min -19
_diffrn_reflns_number 2800
_diffrn_reflns_theta_full 29.96
_diffrn_reflns_theta_max 29.96
_diffrn_reflns_theta_min 3.00
_exptl_absorpt_coefficient_mu 7.201
_exptl_crystal_density_diffrn 2.617
_exptl_crystal_density_method 'not measured'
_exptl_crystal_F_000 1376
_refine_diff_density_max 1.219
_refine_diff_density_min -0.833
_refine_diff_density_rms 0.151
_refine_ls_extinction_coef 0.00160(11)
_refine_ls_extinction_expression Fc^*^=kFc[1+0.001xFc^2^\l^3^/sin(2\q)]^-1/4^
_refine_ls_extinction_method SHELXL
_refine_ls_goodness_of_fit_ref 1.111
_refine_ls_hydrogen_treatment mixed
_refine_ls_matrix_type full
_refine_ls_number_parameters 161
_refine_ls_number_reflns 2637
_refine_ls_number_restraints 0
_refine_ls_restrained_S_all 1.111
_refine_ls_R_factor_all 0.0251
_refine_ls_R_factor_gt 0.0200
_refine_ls_shift/su_max 0.058
_refine_ls_shift/su_mean 0.004
_refine_ls_structure_factor_coef Fsqd
_refine_ls_weighting_details 'calc w=1/[\s^2^(Fo^2^)+(0.0330P)^2^+1.1052P] where P=(Fo^2^+2Fc^2^)/3'
_refine_ls_weighting_scheme calc
_refine_ls_wR_factor_gt 0.0527
_refine_ls_wR_factor_ref 0.0544
_reflns_number_gt 2389
_reflns_number_total 2637
_reflns_threshold_expression >2sigma(I)
_cod_data_source_file ic034175wsi20030217_060705.cif
_cod_data_source_block acta
_cod_database_code 4314154

loop_
_symmetry_equiv_pos_as_xyz
'x, y, z'
'-x+1/2, y, -z'
'x+1/2, y+1/2, z+1/2'
'-x+1, y+1/2, -z+1/2'
'-x, -y, -z'
'x-1/2, -y, z'
'-x+1/2, -y+1/2, -z+1/2'
'x, -y+1/2, z+1/2'

loop_
_atom_site_label
_atom_site_type_symbol
_atom_site_fract_x
_atom_site_fract_y
_atom_site_fract_z
_atom_site_U_iso_or_equiv
_atom_site_adp_type
_atom_site_occupancy
_atom_site_symmetry_multiplicity
_atom_site_calc_flag
_atom_site_refinement_flags
_atom_site_disorder_assembly
_atom_site_disorder_group
Gd1 Gd 0.403448(10) 0.351394(9) 0.283035(8) 0.01510(7) Uani 1 1 d . . .
C2 C 0.6597(3) 0.1714(2) 0.3805(2) 0.0235(5) Uani 1 1 d . . .
H1 H 0.740(6) 0.123(5) 0.388(5) 0.063(16) Uiso 1 1 d . . .
H2 H 0.618(4) 0.180(3) 0.442(3) 0.030(9) Uiso 1 1 d . . .
O2W O 0.5073(2) 0.3205(2) 0.12592(16) 0.0285(4) Uani 1 1 d . . .
H21 H 0.452(5) 0.291(6) 0.066(5) 0.084(19) Uiso 1 1 d . . .
H22 H 0.569(5) 0.270(4) 0.140(4) 0.055(13) Uiso 1 1 d . . .
O2 O 0.48113(18) 0.16797(16) 0.27391(16) 0.0227(4) Uani 1 1 d . . .
O3 O 0.6088(2) 0.35562(14) 0.33415(18) 0.0257(4) Uani 1 1 d . . .
O5 O 0.38987(18) 0.25866(18) 0.44831(14) 0.0253(4) Uani 1 1 d . . .
O4 O 0.79952(19) 0.31653(19) 0.3714(2) 0.0327(5) Uani 1 1 d . . .
O1W O 0.2100(2) 0.4356(2) 0.3195(2) 0.0375(6) Uani 1 1 d . . .
H11 H 0.145(5) 0.413(4) 0.292(3) 0.038(11) Uiso 1 1 d . . .
H12 H 0.172(9) 0.499(11) 0.301(9) 0.16(4) Uiso 1 1 d . . .
O3W O 0.4258(3) 0.4946(2) 0.4130(2) 0.0480(7) Uani 1 1 d . . .
C1 C 0.5679(2) 0.1154(2) 0.31172(18) 0.0181(4) Uani 1 1 d . . .
C3 C 0.6914(2) 0.2889(2) 0.35993(19) 0.0192(4) Uani 1 1 d . . .
C5 C 0.2500 0.1251(3) 0.5000 0.0202(6) Uani 1 2 d S . .
H5 H 0.168(6) 0.098(6) 0.471(5) 0.079(18) Uiso 1 1 d . . .
C4 C 0.2998(2) 0.2011(2) 0.42438(17) 0.0170(4) Uani 1 1 d . . .
O1 O 0.5838(2) 0.01537(17) 0.29926(19) 0.0337(5) Uani 1 1 d . . .
O6 O 0.24804(17) 0.20923(16) 0.33964(13) 0.0204(3) Uani 1 1 d . . .

loop_
_atom_site_aniso_label
_atom_site_aniso_U_11
_atom_site_aniso_U_22
_atom_site_aniso_U_33
_atom_site_aniso_U_23
_atom_site_aniso_U_13
_atom_site_aniso_U_12
Gd1 0.01503(8) 0.01469(8) 0.01558(9) 0.00037(3) 0.00073(5) -0.00005(3)
C2 0.0205(12) 0.0186(11) 0.0309(14) 0.0034(10) -0.0040(10) 0.0002(10)
O2W 0.0254(10) 0.0382(11) 0.0223(10) 0.0012(9) 0.0050(8) 0.0097(9)
O2 0.0188(9) 0.0205(8) 0.0285(10) -0.0050(7) 0.0001(7) 0.0007(7)
O3 0.0205(10) 0.0160(9) 0.0401(13) 0.0010(7) -0.0035(9) 0.0001(6)
O5 0.0246(8) 0.0339(10) 0.0175(8) 0.0009(7) 0.0010(7) -0.0073(8)
O4 0.0189(9) 0.0268(10) 0.0520(14) 0.0022(10) -0.0012(9) -0.0021(8)
O1W 0.0231(10) 0.0256(11) 0.0633(16) -0.0145(10) -0.0041(10) 0.0050(8)
O3W 0.0591(16) 0.0358(13) 0.0462(15) -0.0168(11) -0.0268(13) 0.0189(12)
C1 0.0190(11) 0.0171(10) 0.0189(11) -0.0012(8) 0.0065(8) -0.0013(8)
C3 0.0175(10) 0.0209(11) 0.0194(11) -0.0022(9) 0.0019(8) 0.0004(8)
C5 0.0257(17) 0.0223(15) 0.0130(14) 0.000 0.0059(13) 0.000
C4 0.0187(10) 0.0211(11) 0.0115(9) -0.0013(8) 0.0036(8) 0.0017(8)
O1 0.0428(13) 0.0172(9) 0.0410(13) -0.0052(8) 0.0000(10) 0.0029(8)
O6 0.0211(8) 0.0289(9) 0.0113(7) 0.0016(7) 0.0019(6) -0.0005(7)

loop_
_atom_type_symbol
_atom_type_description
_atom_type_scat_dispersion_real
_atom_type_scat_dispersion_imag
_atom_type_scat_source
C C 0.0033 0.0016 'International Tables Vol C Tables 4.2.6.8 and 6.1.1.4'
H H 0.0000 0.0000 'International Tables Vol C Tables 4.2.6.8 and 6.1.1.4'
O O 0.0106 0.0060 'International Tables Vol C Tables 4.2.6.8 and 6.1.1.4'
Gd Gd -0.1653 3.9035 'International Tables Vol C Tables 4.2.6.8 and 6.1.1.4'

loop_
_geom_angle_atom_site_label_1
_geom_angle_atom_site_label_2
_geom_angle_atom_site_label_3
_geom_angle
_geom_angle_site_symmetry_1
_geom_angle_site_symmetry_3
_geom_angle_publ_flag
O1 Gd1 O3 92.40(8) 4 . ?
O1 Gd1 O2 139.02(8) 4 . ?
O3 Gd1 O2 72.04(6) . . ?
O1 Gd1 O6 89.43(8) 4 7 ?
O3 Gd1 O6 147.02(7) . 7 ?
O2 Gd1 O6 85.22(7) . 7 ?
O1 Gd1 O1W 78.95(9) 4 . ?
O3 Gd1 O1W 140.92(8) . . ?
O2 Gd1 O1W 136.07(8) . . ?
O6 Gd1 O1W 71.61(8) 7 . ?
O1 Gd1 O3W 74.07(9) 4 . ?
O3 Gd1 O3W 73.43(8) . . ?
O2 Gd1 O3W 131.97(8) . . ?
O6 Gd1 O3W 138.05(8) 7 . ?
O1W Gd1 O3W 67.53(9) . . ?
O1 Gd1 O2W 71.08(8) 4 . ?
O3 Gd1 O2W 76.97(8) . . ?
O2 Gd1 O2W 68.56(8) . . ?
O6 Gd1 O2W 72.54(7) 7 . ?
O1W Gd1 O2W 132.85(9) . . ?
O3W Gd1 O2W 132.61(10) . . ?
O1 Gd1 O5 146.08(8) 4 . ?
O3 Gd1 O5 81.25(7) . . ?
O2 Gd1 O5 70.45(7) . . ?
O6 Gd1 O5 113.80(6) 7 . ?
O1W Gd1 O5 85.22(9) . . ?
O3W Gd1 O5 72.18(9) . . ?
O2W Gd1 O5 137.75(7) . . ?
O1 Gd1 O6 141.81(7) 4 . ?
O3 Gd1 O6 125.21(6) . . ?
O2 Gd1 O6 68.61(7) . . ?
O6 Gd1 O6 63.29(7) 7 . ?
O1W Gd1 O6 67.69(8) . . ?
O3W Gd1 O6 107.76(9) . . ?
O2W Gd1 O6 119.52(7) . . ?
O5 Gd1 O6 50.55(6) . . ?
O1 Gd1 C4 153.97(8) 4 . ?
O3 Gd1 C4 103.09(7) . . ?
O2 Gd1 C4 66.61(7) . . ?
O6 Gd1 C4 88.71(7) 7 . ?
O1W Gd1 C4 75.84(8) . . ?
O3W Gd1 C4 90.28(9) . . ?
O2W Gd1 C4 132.47(7) . . ?
O5 Gd1 C4 25.09(6) . . ?
O6 Gd1 C4 25.48(6) . . ?
C3 C2 C1 118.2(2) . . ?
C3 C2 H1 110(3) . . ?
C1 C2 H1 110(3) . . ?
C3 C2 H2 101(2) . . ?
C1 C2 H2 104(2) . . ?
H1 C2 H2 114(4) . . ?
Gd1 O2W H21 116(3) . . ?
Gd1 O2W H22 107(3) . . ?
H21 O2W H22 109(5) . . ?
C1 O2 Gd1 136.89(17) . . ?
C3 O3 Gd1 138.31(17) . . ?
C4 O5 Gd1 96.01(15) . . ?
Gd1 O1W H11 121(3) . . ?
Gd1 O1W H12 135(6) . . ?
H11 O1W H12 77(7) . . ?
O2 C1 O1 124.1(3) . . ?
O2 C1 C2 120.2(2) . . ?
O1 C1 C2 115.6(2) . . ?
O4 C3 O3 122.6(3) . . ?
O4 C3 C2 117.8(2) . . ?
O3 C3 C2 119.6(2) . . ?
C4 C5 C4 104.1(3) 2_556 . ?
C4 C5 H5 96(4) 2_556 . ?
C4 C5 H5 106(4) . . ?
O5 C4 O6 120.8(2) . . ?
O5 C4 C5 119.0(2) . . ?
O6 C4 C5 120.2(2) . . ?
O5 C4 Gd1 58.90(13) . . ?
O6 C4 Gd1 61.92(13) . . ?
C5 C4 Gd1 177.85(15) . . ?
C1 O1 Gd1 158.6(2) . 4_545 ?
C4 O6 Gd1 150.42(17) . 7 ?
C4 O6 Gd1 92.60(15) . . ?
Gd1 O6 Gd1 116.71(7) 7 . ?

loop_
_geom_bond_atom_site_label_1
_geom_bond_atom_site_label_2
_geom_bond_distance
_geom_bond_site_symmetry_2
_geom_bond_publ_flag
Gd1 O1 2.308(2) 4 ?
Gd1 O3 2.351(2) . ?
Gd1 O2 2.413(2) . ?
Gd1 O6 2.4255(18) 7 ?
Gd1 O1W 2.456(2) . ?
Gd1 O3W 2.494(2) . ?
Gd1 O2W 2.509(2) . ?
Gd1 O5 2.5314(19) . ?
Gd1 O6 2.5966(19) . ?
Gd1 C4 2.940(2) . ?
C2 C3 1.512(4) . ?
C2 C1 1.513(4) . ?
C2 H1 1.07(6) . ?
C2 H2 0.98(4) . ?
O2W H21 1.06(7) . ?
O2W H22 0.94(5) . ?
O2 C1 1.248(3) . ?
O3 C3 1.265(3) . ?
O5 C4 1.253(3) . ?
O4 C3 1.250(3) . ?
O1W H11 0.85(5) . ?
O1W H12 0.91(12) . ?
C1 O1 1.251(3) . ?
C5 C4 1.513(3) 2_556 ?
C5 C4 1.513(3) . ?
C5 H5 1.03(7) . ?
C4 O6 1.266(3) . ?
O1 Gd1 2.308(2) 4_545 ?
O6 Gd1 2.4255(18) 7 ?
